data_7009703
loop_
_publ_author_name
'Yang, Shi-Ping'
'Chen, Xiao-Ming'
'Ji, Liang-Nian'

_publ_section_title
;
 Influence of the counter ions and ligands on structures of silver(I)
 helicates with di-Schiff bases containing imidazole groups
;
_journal_issue 14
_journal_name_full 'Journal of the Chemical Society, Dalton Transactions'
_journal_page_first 2337
_journal_paper_doi 10.1039/b002837l
_journal_year 2000
_chemical_formula_sum 'C68 H85 Ag6 F18 N31 O19 S6'
_chemical_formula_weight 2822.25
_chemical_name_systematic
; 
 ? 
;
_space_group_IT_number 14
_symmetry_cell_setting monoclinic
_symmetry_space_group_name_Hall '-P 2ybc'
_symmetry_space_group_name_H-M 'P 1 21/c 1'
_atom_sites_solution_hydrogens geom
_atom_sites_solution_primary direct
_atom_sites_solution_secondary difmap
_audit_creation_method SHELXL-97
_cell_angle_alpha 90.00
_cell_angle_beta 90.970(10)
_cell_angle_gamma 90.00
_cell_formula_units_Z 4
_cell_length_a 14.484(7)
_cell_length_b 20.380(8)
_cell_length_c 34.711(10)
_cell_measurement_reflns_used 25
_cell_measurement_temperature 293(2)
_cell_measurement_theta_max 15
_cell_measurement_theta_min 7.5
_cell_volume 10245(7)
_computing_cell_refinement 'SHELXTL-Plus (Sheldrick, 1990)'
_computing_data_collection 'SHELXTL-Plus (Sheldrick, 1990)'
_computing_data_reduction 'SHELXL-97 (Sheldrick, 1997)'
_computing_molecular_graphics 'SHELXTL Version 5 (Sheldrick, 1997)'
_computing_publication_material 'SHELXL-97 (Sheldrick, 1997)'
_computing_structure_refinement 'SHELXL-97 (Sheldrick, 1997)'
_computing_structure_solution 'SHELXS-97 (Sheldrick, 1990)'
_diffrn_ambient_temperature 293(2)
_diffrn_measured_fraction_theta_full 0.828
_diffrn_measured_fraction_theta_max 0.828
_diffrn_measurement_device_type 'Siemens R3m'
_diffrn_measurement_method \w
_diffrn_radiation_monochromator graphite
_diffrn_radiation_source 'fine-focus sealed tube'
_diffrn_radiation_type MoK\a
_diffrn_radiation_wavelength 0.71073
_diffrn_reflns_av_R_equivalents 0.0416
_diffrn_reflns_av_sigmaI/netI 0.0699
_diffrn_reflns_limit_h_max 14
_diffrn_reflns_limit_h_min 0
_diffrn_reflns_limit_k_max 23
_diffrn_reflns_limit_k_min 0
_diffrn_reflns_limit_l_max 41
_diffrn_reflns_limit_l_min -41
_diffrn_reflns_number 15984
_diffrn_reflns_theta_full 24.91
_diffrn_reflns_theta_max 24.91
_diffrn_reflns_theta_min 2.02
_diffrn_standards_decay_% 0
_diffrn_standards_interval_count 150
_diffrn_standards_number 2
_exptl_absorpt_coefficient_mu 1.356
_exptl_absorpt_correction_T_max 0.777
_exptl_absorpt_correction_T_min 0.645
_exptl_absorpt_correction_type psi-scan
_exptl_crystal_colour colourless
_exptl_crystal_density_diffrn 1.830
_exptl_crystal_density_meas ?
_exptl_crystal_density_method .
_exptl_crystal_description block
_exptl_crystal_F_000 5608
_exptl_crystal_size_max 0.70
_exptl_crystal_size_mid 0.40
_exptl_crystal_size_min 0.30
_refine_diff_density_max 0.836
_refine_diff_density_min -1.064
_refine_diff_density_rms 0.113
_refine_ls_extinction_method none
_refine_ls_goodness_of_fit_ref 1.011
_refine_ls_hydrogen_treatment mixed
_refine_ls_matrix_type full
_refine_ls_number_parameters 1237
_refine_ls_number_reflns 15260
_refine_ls_number_restraints 83
_refine_ls_restrained_S_all 1.019
_refine_ls_R_factor_all 0.1707
_refine_ls_R_factor_gt 0.0831
_refine_ls_shift/su_max 0.057
_refine_ls_shift/su_mean 0.006
_refine_ls_structure_factor_coef Fsqd
_refine_ls_weighting_details 'w=1/[\s^2^(Fo^2^)+(0.1093P)^2^+42.3019P] where P=(Fo^2^+2Fc^2^)/3'
_refine_ls_weighting_scheme calc
_refine_ls_wR_factor_gt 0.1987
_refine_ls_wR_factor_ref 0.2461
_reflns_number_gt 7652
_reflns_number_total 15260
_reflns_threshold_expression >2sigma(I)
_cod_data_source_file b002837l.txt
_cod_data_source_block complex_1
_cod_depositor_comments
;
The following automatic conversions were performed:
'_symmetry_cell_setting' value 'MONOCLINIC' changed to 'monoclinic'
according to '/home/saulius/struct/CIF-dictionaries/cif_core.dic'
dictionary named 'cif_core.dic' version 2.4.1 from
2010-06-29.

'_exptl_absorpt_correction_type' value 'PSI-SCAN' changed to
'psi-scan' according to
'/home/saulius/struct/CIF-dictionaries/cif_core.dic' dictionary named
'cif_core.dic' version 2.4.1 from 2010-06-29.

Automatic conversion script
Id: cif_fix_enum 1527 2010-12-29 10:47:43Z saulius 

The following automatic conversions were performed:

'_refine_ls_weighting_scheme' value 'calc
w=1/[\s^2^(Fo^2^)+(0.1093P)^2^+42.3019P] where P=(Fo^2^+2Fc^2^)/3'
was changed to 'calc'. New tag '_refine_ls_weighting_details' was
created. The value of the new tag was set to
'w=1/[\s^2^(Fo^2^)+(0.1093P)^2^+42.3019P] where P=(Fo^2^+2Fc^2^)/3'.

Automatic conversion script
Id: cif_fix_values 3143 2015-03-26 13:38:13Z robertas 
;
_cod_original_sg_symbol_H-M P2(1)/c
_cod_database_code 7009703

loop_
_symmetry_equiv_pos_as_xyz
'x, y, z'
'-x, y+1/2, -z+1/2'
'-x, -y, -z'
'x, -y-1/2, z-1/2'

loop_
_atom_site_label
_atom_site_type_symbol
_atom_site_fract_x
_atom_site_fract_y
_atom_site_fract_z
_atom_site_U_iso_or_equiv
_atom_site_adp_type
_atom_site_occupancy
_atom_site_calc_flag
_atom_site_refinement_flags
_atom_site_disorder_assembly
_atom_site_disorder_group
Ag1 Ag 0.17956(6) 0.77968(4) 0.36747(3) 0.0752(3) Uani 1 d . . .
Ag2 Ag 0.35320(6) 0.78461(3) 0.12396(2) 0.0697(2) Uani 1 d . . .
Ag3 Ag 0.29184(6) 0.78618(4) 0.20370(2) 0.0778(3) Uani 1 d . . .
Ag4 Ag 0.27181(6) 0.77786(5) 0.04278(3) 0.0897(3) Uani 1 d . . .
Ag5 Ag 0.25888(7) 0.80934(4) 0.29233(3) 0.0915(3) Uani 1 d . . .
Ag6 Ag 0.25404(6) 0.76007(5) 0.44925(3) 0.0934(3) Uani 1 d . . .
N1 N 0.3630(6) 0.7500(4) 0.3207(2) 0.061(2) Uani 1 d . . .
N2 N 0.4376(5) 0.6559(4) 0.3256(2) 0.066(2) Uani 1 d . . .
N3 N 0.1990(5) 0.6775(3) 0.3492(2) 0.062(2) Uani 1 d . . .
N4 N 0.1124(5) 0.6862(4) 0.4218(2) 0.071(3) Uani 1 d . . .
N5 N -0.0259(6) 0.7905(4) 0.4804(2) 0.076(3) Uani 1 d . . .
N6 N 0.1244(6) 0.7957(4) 0.4719(2) 0.069(3) Uani 1 d . . .
C1 C 0.4563(7) 0.7606(5) 0.3164(3) 0.069(3) Uani 1 d . . .
H1A H 0.4835 0.8027 0.3116 0.120 Uiso 1 d R . .
C2 C 0.5020(7) 0.7048(5) 0.3193(3) 0.073(3) Uani 1 d . . .
H2A H 0.5676 0.6992 0.3177 0.120 Uiso 1 d R . .
C3 C 0.4579(8) 0.5869(6) 0.3296(4) 0.116(5) Uani 1 d . . .
H3A H 0.4014 0.5635 0.3338 0.120 Uiso 1 d R . .
H3B H 0.4858 0.5712 0.3065 0.120 Uiso 1 d R . .
H3C H 0.4994 0.5800 0.3511 0.120 Uiso 1 d R . .
C4 C 0.3555(6) 0.6857(4) 0.3267(3) 0.054(3) Uani 1 d . . .
C5 C 0.2686(6) 0.6504(4) 0.3362(3) 0.057(3) Uani 1 d . . .
H5A H 0.2661 0.6040 0.3313 0.120 Uiso 1 d R . .
C6 C 0.1217(6) 0.6346(5) 0.3589(3) 0.073(3) Uani 1 d . . .
H6A H 0.1286 0.5937 0.3455 0.120 Uiso 1 d R . .
H6B H 0.0661 0.6551 0.3494 0.120 Uiso 1 d R . .
C7 C 0.1108(8) 0.6224(5) 0.4000(3) 0.087(4) Uani 1 d . . .
H7A H 0.0539 0.5997 0.4046 0.120 Uiso 1 d R . .
H7B H 0.1609 0.5952 0.4089 0.120 Uiso 1 d R . .
C8 C 0.0452(7) 0.7005(4) 0.4418(3) 0.072(3) Uani 1 d . . .
H8A H -0.0081 0.6726 0.4423 0.120 Uiso 1 d R . .
C9 C 0.0475(7) 0.7606(5) 0.4648(3) 0.066(3) Uani 1 d . . .
C10 C -0.1222(7) 0.7697(6) 0.4773(4) 0.103(5) Uani 1 d . . .
H10A H -0.1263 0.7287 0.4637 0.120 Uiso 1 d R . .
H10B H -0.1460 0.7643 0.5027 0.120 Uiso 1 d R . .
H10C H -0.1576 0.8024 0.4637 0.120 Uiso 1 d R . .
C11 C 0.0033(8) 0.8459(6) 0.4978(4) 0.092(4) Uani 1 d . . .
H11A H -0.0341 0.8763 0.5118 0.120 Uiso 1 d R . .
C12 C 0.0942(8) 0.8497(5) 0.4914(3) 0.083(4) Uani 1 d . . .
H12A H 0.1331 0.8854 0.4996 0.120 Uiso 1 d R . .
N7 N 0.3752(6) 0.6933(5) 0.4403(3) 0.095(3) Uani 1 d . . .
N8 N 0.5245(7) 0.6823(6) 0.4275(3) 0.136(4) Uani 1 d . . .
N9 N 0.3788(6) 0.8267(5) 0.4215(2) 0.074(3) Uani 1 d . . .
N10 N 0.2268(6) 0.8845(3) 0.3809(2) 0.066(2) Uani 1 d . . .
N11 N -0.0049(7) 0.9324(4) 0.4058(3) 0.091(3) Uani 1 d . . .
N12 N 0.0442(5) 0.8418(4) 0.3777(2) 0.068(3) Uani 1 d . . .
C13 C 0.4010(11) 0.6311(7) 0.4476(4) 0.131(6) Uani 1 d . . .
H13A H 0.3615 0.5974 0.4574 0.120 Uiso 1 d R . .
C14 C 0.4927(14) 0.6224(9) 0.4392(5) 0.204(8) Uani 1 d . . .
H14A H 0.5281 0.5826 0.4407 0.120 Uiso 1 d R . .
C15 C 0.6172(9) 0.7035(10) 0.4150(5) 0.236(11) Uani 1 d . . .
H15A H 0.6579 0.6664 0.4167 0.120 Uiso 1 d R . .
H15B H 0.6131 0.7183 0.3888 0.120 Uiso 1 d R . .
H15C H 0.6407 0.7382 0.4311 0.120 Uiso 1 d R . .
C16 C 0.4487(8) 0.7261(7) 0.4283(4) 0.104(4) Uani 1 d . . .
C17 C 0.4491(8) 0.7951(6) 0.4183(3) 0.091(4) Uani 1 d . . .
H17A H 0.5034 0.8158 0.4086 0.120 Uiso 1 d R . .
C18 C 0.3769(8) 0.8963(6) 0.4127(3) 0.093(4) Uani 1 d . . .
H18A H 0.4389 0.9118 0.4095 0.120 Uiso 1 d R . .
H18B H 0.3504 0.9197 0.4337 0.120 Uiso 1 d R . .
C19 C 0.3206(7) 0.9110(5) 0.3777(3) 0.080(4) Uani 1 d . . .
H19A H 0.3174 0.9573 0.3730 0.120 Uiso 1 d R . .
H19B H 0.3499 0.8906 0.3562 0.120 Uiso 1 d R . .
C20 C 0.1623(8) 0.9241(5) 0.3903(3) 0.072(3) Uani 1 d . . .
H20A H 0.1767 0.9689 0.3965 0.120 Uiso 1 d R . .
C21 C 0.0681(8) 0.9002(5) 0.3915(3) 0.077(3) Uani 1 d . . .
C22 C 0.0018(10) 0.9977(6) 0.4264(4) 0.135(6) Uani 1 d . . .
H22A H -0.0586 1.0115 0.4340 0.120 Uiso 1 d R . .
H22B H 0.0408 0.9928 0.4488 0.120 Uiso 1 d R . .
H22C H 0.0277 1.0299 0.4095 0.120 Uiso 1 d R . .
C23 C -0.0793(8) 0.8946(7) 0.3997(4) 0.104(5) Uani 1 d . . .
H23A H -0.1415 0.9052 0.4065 0.120 Uiso 1 d R . .
C24 C -0.0475(9) 0.8381(6) 0.3836(4) 0.096(4) Uani 1 d . . .
H24A H -0.0855 0.8012 0.3768 0.120 Uiso 1 d R . .
N13 N 0.4264(6) 0.7397(4) 0.2174(2) 0.062(2) Uani 1 d . . .
N14 N 0.5744(5) 0.7488(4) 0.2290(2) 0.065(2) Uani 1 d . . .
N15 N 0.4011(6) 0.8754(4) 0.2262(2) 0.067(3) Uani 1 d . . .
N16 N 0.2591(5) 0.9196(3) 0.2710(2) 0.061(2) Uani 1 d . . .
N17 N 0.0119(7) 0.9114(7) 0.2621(4) 0.142(5) Uani 1 d . . .
N18 N 0.1115(6) 0.8346(5) 0.2803(3) 0.097(3) Uani 1 d . . .
C25 C 0.4648(8) 0.6787(5) 0.2180(3) 0.073(3) Uani 1 d . . .
H25A H 0.4314 0.6388 0.2132 0.120 Uiso 1 d R . .
C26 C 0.5556(8) 0.6830(5) 0.2258(3) 0.075(3) Uani 1 d . . .
H26A H 0.5991 0.6476 0.2280 0.120 Uiso 1 d R . .
C27 C 0.6657(7) 0.7763(6) 0.2376(3) 0.088(4) Uani 1 d . . .
H27A H 0.6607 0.8232 0.2391 0.120 Uiso 1 d R . .
H27B H 0.6889 0.7595 0.2617 0.120 Uiso 1 d R . .
H27C H 0.7073 0.7647 0.2174 0.120 Uiso 1 d R . .
C28 C 0.4924(6) 0.7812(5) 0.2246(3) 0.055(3) Uani 1 d . . .
C29 C 0.4823(7) 0.8527(5) 0.2274(3) 0.062(3) Uani 1 d . . .
H29A H 0.5350 0.8811 0.2294 0.120 Uiso 1 d R . .
C30 C 0.3905(7) 0.9461(4) 0.2297(3) 0.066(3) Uani 1 d . . .
H30A H 0.3579 0.9620 0.2073 0.120 Uiso 1 d R . .
H30B H 0.4501 0.9667 0.2307 0.120 Uiso 1 d R . .
C31 C 0.3365(7) 0.9625(4) 0.2656(3) 0.070(3) Uani 1 d . . .
H31A H 0.3771 0.9603 0.2877 0.120 Uiso 1 d R . .
H31B H 0.3140 1.0067 0.2635 0.120 Uiso 1 d R . .
C32 C 0.1788(8) 0.9421(5) 0.2645(3) 0.074(3) Uani 1 d . . .
H32A H 0.1696 0.9870 0.2570 0.120 Uiso 1 d R . .
C33 C 0.0997(7) 0.8952(7) 0.2691(3) 0.087(4) Uani 1 d . . .
C34 C -0.0244(10) 0.9774(8) 0.2477(6) 0.245(10) Uani 1 d . . .
H34A H 0.0262 1.0077 0.2461 0.120 Uiso 1 d R . .
H34B H -0.0528 0.9724 0.2226 0.120 Uiso 1 d R . .
H34C H -0.0690 0.9940 0.2653 0.120 Uiso 1 d R . .
C35 C -0.0351(10) 0.8514(12) 0.2698(4) 0.208(10) Uani 1 d . . .
H35A H -0.1008 0.8460 0.2677 0.120 Uiso 1 d R . .
C36 C 0.0266(9) 0.8067(10) 0.2788(4) 0.148(7) Uani 1 d . . .
H36A H 0.0128 0.7614 0.2837 0.120 Uiso 1 d R . .
N19 N 0.4031(6) 0.7327(4) 0.0287(2) 0.078(3) Uani 1 d . . .
N20 N 0.5547(7) 0.7325(5) 0.0252(3) 0.092(3) Uani 1 d . . .
N21 N 0.4131(5) 0.8591(4) 0.0609(3) 0.072(3) Uani 1 d . . .
N22 N 0.3219(6) 0.8898(3) 0.1287(2) 0.065(2) Uani 1 d . . .
N23 N 0.0819(6) 0.9025(4) 0.1504(2) 0.077(3) Uani 1 d . . .
N24 N 0.1734(6) 0.8266(4) 0.1724(2) 0.070(3) Uani 1 d . . .
C37 C 0.4323(10) 0.6711(6) 0.0190(3) 0.102(5) Uani 1 d . . .
H37A H 0.3931 0.6336 0.0151 0.120 Uiso 1 d R . .
C38 C 0.5233(10) 0.6700(7) 0.0171(3) 0.112(5) Uani 1 d . . .
H38A H 0.5616 0.6333 0.0106 0.120 Uiso 1 d R . .
C39 C 0.6486(9) 0.7522(9) 0.0260(4) 0.163(7) Uani 1 d . . .
H39A H 0.6531 0.7979 0.0323 0.120 Uiso 1 d R . .
H39B H 0.6811 0.7268 0.0452 0.120 Uiso 1 d R . .
H39C H 0.6754 0.7447 0.0013 0.120 Uiso 1 d R . .
C40 C 0.4790(7) 0.7691(6) 0.0325(3) 0.077(3) Uani 1 d . . .
C41 C 0.4819(7) 0.8379(5) 0.0441(3) 0.068(3) Uani 1 d . . .
H41A H 0.5342 0.8652 0.0389 0.120 Uiso 1 d R . .
C42 C 0.4133(8) 0.9291(5) 0.0739(3) 0.086(4) Uani 1 d . . .
H42A H 0.3646 0.9525 0.0608 0.120 Uiso 1 d R . .
H42B H 0.4710 0.9492 0.0675 0.120 Uiso 1 d R . .
C43 C 0.3985(8) 0.9315(5) 0.1160(3) 0.079(4) Uani 1 d . . .
H43A H 0.4546 0.9182 0.1289 0.120 Uiso 1 d R . .
H43B H 0.3859 0.9759 0.1233 0.120 Uiso 1 d R . .
C44 C 0.2455(7) 0.9176(4) 0.1387(3) 0.067(3) Uani 1 d . . .
H44A H 0.2400 0.9643 0.1358 0.120 Uiso 1 d R . .
C45 C 0.1680(6) 0.8808(4) 0.1535(3) 0.058(3) Uani 1 d . . .
C46 C 0.0470(9) 0.9632(6) 0.1309(4) 0.117(5) Uani 1 d . . .
H46A H 0.0999 0.9866 0.1218 0.120 Uiso 1 d R . .
H46B H 0.0079 0.9514 0.1093 0.120 Uiso 1 d R . .
H46C H 0.0133 0.9906 0.1482 0.120 Uiso 1 d R . .
C47 C 0.0275(8) 0.8563(6) 0.1672(3) 0.092(4) Uani 1 d . . .
H47A H -0.0386 0.8572 0.1686 0.120 Uiso 1 d R . .
C48 C 0.0853(7) 0.8095(6) 0.1814(3) 0.082(4) Uani 1 d . . .
H48A H 0.0677 0.7713 0.1957 0.120 Uiso 1 d R . .
N25 N 0.5135(6) 0.7460(4) 0.1279(2) 0.066(2) Uani 1 d . . .
N26 N 0.5970(7) 0.6563(4) 0.1248(3) 0.087(3) Uani 1 d . . .
N27 N 0.3499(6) 0.6741(3) 0.1229(3) 0.084(3) Uani 1 d . . .
N28 N 0.1730(6) 0.7085(4) 0.0876(3) 0.102(4) Uani 1 d . . .
N29 N -0.0121(6) 0.8184(5) 0.0636(3) 0.096(3) Uani 1 d . . .
N30 N 0.1341(6) 0.8219(4) 0.0466(3) 0.082(3) Uani 1 d . . .
C49 C 0.6037(8) 0.7614(5) 0.1304(3) 0.085(4) Uani 1 d . . .
H49A H 0.6270 0.8053 0.1334 0.120 Uiso 1 d R . .
C50 C 0.6569(9) 0.7065(6) 0.1291(4) 0.099(4) Uani 1 d . . .
H50A H 0.7230 0.7037 0.1305 0.120 Uiso 1 d R . .
C51 C 0.6244(10) 0.5866(5) 0.1226(5) 0.148(6) Uani 1 d . . .
H51A H 0.6904 0.5826 0.1238 0.120 Uiso 1 d R . .
H51B H 0.5980 0.5630 0.1436 0.120 Uiso 1 d R . .
H51C H 0.6016 0.5689 0.0987 0.120 Uiso 1 d R . .
C52 C 0.5103(8) 0.6811(5) 0.1241(3) 0.071(3) Uani 1 d . . .
C53 C 0.4267(8) 0.6447(5) 0.1225(3) 0.081(4) Uani 1 d . . .
H53A H 0.4281 0.5977 0.1209 0.120 Uiso 1 d R . .
C54 C 0.2684(7) 0.6389(7) 0.1277(4) 0.176(8) Uani 1 d DU . .
H54A H 0.2531 0.6327 0.1543 0.120 Uiso 1 d R . .
H54B H 0.2850 0.5964 0.1180 0.120 Uiso 1 d R . .
C55 C 0.1894(8) 0.6447(7) 0.1010(4) 0.181(8) Uani 1 d DU . .
H55A H 0.1790 0.6105 0.0824 0.120 Uiso 1 d R . .
H55B H 0.1424 0.6394 0.1199 0.120 Uiso 1 d R . .
C56 C 0.0913(7) 0.7288(6) 0.0861(3) 0.084(4) Uani 1 d . . .
H56A H 0.0429 0.7054 0.0988 0.120 Uiso 1 d R . .
C57 C 0.0726(7) 0.7891(5) 0.0657(3) 0.077(4) Uani 1 d . . .
C58 C -0.0969(8) 0.7964(7) 0.0824(4) 0.121(5) Uani 1 d . . .
H58A H -0.1470 0.8256 0.0762 0.120 Uiso 1 d R . .
H58B H -0.1123 0.7529 0.0739 0.120 Uiso 1 d R . .
H58C H -0.0863 0.7963 0.1098 0.120 Uiso 1 d R . .
C59 C 0.0012(9) 0.8722(6) 0.0408(5) 0.122(5) Uani 1 d . . .
H59A H -0.0458 0.9034 0.0338 0.120 Uiso 1 d R . .
C60 C 0.0886(9) 0.8751(6) 0.0302(4) 0.111(5) Uani 1 d . . .
H60A H 0.1159 0.9075 0.0139 0.120 Uiso 1 d R . .
N31 N 0.2048(10) 0.6967(7) 0.2423(4) 0.145(5) Uani 1 d U . .
C61 C 0.1950(12) 0.6466(8) 0.2374(5) 0.133(6) Uani 1 d U . .
C62 C 0.2118(16) 0.5749(9) 0.2335(6) 0.235(12) Uani 1 d U . .
H62A H 0.1535 0.5526 0.2346 0.120 Uiso 1 d R . .
H62B H 0.2375 0.5692 0.2084 0.120 Uiso 1 d R . .
H62C H 0.2534 0.5568 0.2526 0.120 Uiso 1 d R . .
S1 S 0.24955(18) 0.09889(12) 0.18190(8) 0.0659(8) Uani 1 d . . .
O1 O 0.3046(5) 0.0849(4) 0.1497(2) 0.098(3) Uani 1 d . . .
O2 O 0.1873(5) 0.0479(4) 0.1909(2) 0.098(3) Uani 1 d . . .
O3 O 0.2969(6) 0.1261(4) 0.2143(2) 0.110(3) Uani 1 d . . .
C63 C 0.1770(9) 0.1648(7) 0.1646(4) 0.098(4) Uani 1 d . . .
F1 F 0.2283(7) 0.2166(4) 0.1554(3) 0.186(5) Uani 1 d . . .
F2 F 0.1293(6) 0.1507(6) 0.1364(3) 0.173(4) Uani 1 d . . .
F3 F 0.1207(6) 0.1844(4) 0.1916(3) 0.170(4) Uani 1 d . . .
S2 S 0.2584(2) 0.43531(14) 0.32937(9) 0.0823(10) Uani 1 d . . .
O4 O 0.3557(6) 0.4263(5) 0.3210(3) 0.123(3) Uani 1 d . . .
O5 O 0.2068(6) 0.3770(4) 0.3252(3) 0.132(4) Uani 1 d . . .
O6 O 0.2189(7) 0.4929(4) 0.3139(3) 0.134(4) Uani 1 d . . .
C64 C 0.2630(8) 0.4489(5) 0.3788(4) 0.083(4) Uani 1 d . . .
F4 F 0.3016(6) 0.4029(4) 0.4000(2) 0.140(3) Uani 1 d . . .
F5 F 0.3070(6) 0.5049(4) 0.3890(2) 0.136(3) Uani 1 d . . .
F6 F 0.1777(5) 0.4576(4) 0.3940(3) 0.137(3) Uani 1 d . . .
S3 S 0.5877(2) 0.95546(16) 0.32531(10) 0.0963(11) Uani 1 d D . .
O7 O 0.5333(7) 0.9065(3) 0.3082(3) 0.215(4) Uani 1 d D . .
O8 O 0.5589(8) 0.9733(5) 0.36350(17) 0.215(4) Uani 1 d D . .
O9 O 0.6004(8) 1.0130(3) 0.3020(2) 0.215(4) Uani 1 d D . .
C65 C 0.6950(6) 0.9258(4) 0.3313(2) 0.213(19) Uani 1 d D . .
F7 F 0.7605(6) 0.9642(5) 0.3470(3) 0.232(4) Uani 1 d D . .
F8 F 0.6942(7) 0.8737(4) 0.3546(3) 0.232(4) Uani 1 d D . .
F9 F 0.7324(7) 0.9092(6) 0.2978(2) 0.232(4) Uani 1 d D . .
S4 S 0.2493(3) 1.05469(19) 0.00022(13) 0.1352(16) Uani 1 d D . .
O10 O 0.2179(6) 1.1137(3) -0.0175(3) 0.188(3) Uani 1 d D . .
O11 O 0.3452(4) 1.0556(4) 0.0102(3) 0.188(3) Uani 1 d D . .
O12 O 0.2198(6) 0.9955(3) -0.0178(3) 0.188(3) Uani 1 d D . .
C66 C 0.1930(5) 1.0600(3) 0.04034(19) 0.069(3) Uani 1 d D . .
F10 F 0.0998(5) 1.0517(5) 0.0360(3) 0.217(3) Uani 1 d D . .
F11 F 0.2132(7) 1.0146(4) 0.0670(3) 0.217(3) Uani 1 d D . .
F12 F 0.1976(8) 1.1161(4) 0.0603(3) 0.217(3) Uani 1 d D . .
S5 S 0.2590(2) 1.02337(19) 0.50043(11) 0.1212(14) Uani 1 d D . .
O13 O 0.2694(7) 0.9528(3) 0.4973(3) 0.200(3) Uani 1 d D . .
O14 O 0.2991(6) 1.0585(4) 0.4704(3) 0.200(3) Uani 1 d D . .
O15 O 0.1704(5) 1.0421(5) 0.5121(3) 0.200(3) Uani 1 d D . .
C67 C 0.3292(6) 1.0374(4) 0.5398(3) 0.261(13) Uani 1 d D . .
F13 F 0.3372(9) 1.0997(4) 0.5511(3) 0.251(4) Uani 1 d D . .
F14 F 0.4152(6) 1.0197(5) 0.5321(3) 0.251(4) Uani 1 d D . .
F15 F 0.2997(8) 1.0049(5) 0.5701(3) 0.251(4) Uani 1 d D . .
S6 S 0.0738(3) 1.10287(19) 0.33838(11) 0.1195(14) Uani 1 d D . .
O16 O 0.0960(7) 1.0380(3) 0.3295(3) 0.245(5) Uani 1 d D . .
O17 O 0.1165(6) 1.1309(5) 0.3712(2) 0.245(5) Uani 1 d D . .
O18 O -0.0214(5) 1.1202(6) 0.3335(3) 0.245(5) Uani 1 d D . .
C68 C 0.1208(6) 1.1457(4) 0.3005(3) 0.238(17) Uani 1 d D . .
F16 F 0.0848(8) 1.1283(6) 0.2665(3) 0.267(4) Uani 1 d D . .
F17 F 0.1134(9) 1.2101(4) 0.3052(4) 0.267(4) Uani 1 d D . .
F18 F 0.2118(6) 1.1389(6) 0.2957(4) 0.267(4) Uani 1 d D . .
O1W O 0.1733(12) 1.1523(7) 0.4411(5) 0.282(9) Uani 1 d U . .
H1WA H 0.2110 1.1230 0.4488 0.120 Uiso 1 d R . .
H1WB H 0.1564 1.1434 0.4181 0.120 Uiso 1 d R . .

loop_
_atom_site_aniso_label
_atom_site_aniso_U_11
_atom_site_aniso_U_22
_atom_site_aniso_U_33
_atom_site_aniso_U_23
_atom_site_aniso_U_13
_atom_site_aniso_U_12
Ag1 0.0829(6) 0.0488(4) 0.0942(6) -0.0166(4) 0.0139(5) 0.0049(4)
Ag2 0.0822(6) 0.0429(4) 0.0840(5) -0.0002(4) 0.0048(4) 0.0133(4)
Ag3 0.0702(5) 0.0887(6) 0.0739(5) 0.0101(5) -0.0134(4) 0.0169(5)
Ag4 0.0649(6) 0.1098(7) 0.0940(6) 0.0076(6) -0.0069(5) 0.0000(5)
Ag5 0.1288(8) 0.0666(5) 0.0788(6) 0.0125(5) -0.0085(6) 0.0169(5)
Ag6 0.0596(5) 0.1227(8) 0.0979(7) 0.0054(6) 0.0030(5) 0.0005(5)
N1 0.075(6) 0.051(4) 0.058(5) 0.003(4) 0.004(4) -0.006(4)
N2 0.061(5) 0.057(5) 0.081(6) -0.005(4) 0.006(4) 0.005(4)
N3 0.044(5) 0.053(4) 0.087(6) -0.019(4) 0.013(4) 0.001(4)
N4 0.058(5) 0.066(5) 0.089(6) -0.001(5) 0.029(5) -0.004(4)
N5 0.077(6) 0.067(5) 0.084(6) -0.009(5) 0.013(5) 0.003(5)
N6 0.065(5) 0.073(5) 0.068(5) 0.008(4) 0.012(4) -0.002(5)
C1 0.068(7) 0.070(6) 0.070(7) 0.004(5) 0.014(6) -0.023(6)
C2 0.054(6) 0.087(8) 0.079(7) 0.011(6) 0.013(6) -0.012(6)
C3 0.076(8) 0.085(8) 0.188(14) 0.000(9) 0.018(9) 0.027(7)
C4 0.044(5) 0.055(5) 0.064(6) -0.012(5) 0.007(5) 0.015(5)
C5 0.052(6) 0.051(5) 0.067(6) -0.003(5) -0.009(5) 0.001(5)
C6 0.042(6) 0.063(6) 0.115(9) -0.013(6) 0.011(6) -0.004(5)
C7 0.069(7) 0.067(7) 0.125(10) -0.015(7) 0.030(7) -0.020(6)
C8 0.074(7) 0.052(6) 0.090(7) 0.002(5) 0.031(6) -0.015(5)
C9 0.058(6) 0.066(6) 0.077(7) 0.000(5) 0.032(5) -0.010(5)
C10 0.055(7) 0.109(9) 0.146(11) -0.027(8) 0.027(7) -0.003(7)
C11 0.075(8) 0.088(8) 0.112(9) -0.011(7) 0.010(7) 0.004(7)
C12 0.106(9) 0.061(6) 0.082(8) -0.005(6) 0.001(7) -0.020(7)
N7 0.080(6) 0.095(6) 0.109(7) -0.030(5) -0.054(5) 0.040(5)
N8 0.091(7) 0.196(10) 0.120(8) -0.091(8) -0.031(6) 0.067(8)
N9 0.053(5) 0.104(7) 0.065(5) -0.013(5) 0.015(4) -0.004(5)
N10 0.066(5) 0.046(4) 0.087(6) 0.004(4) 0.013(5) 0.000(4)
N11 0.101(7) 0.071(5) 0.103(7) 0.014(5) 0.030(6) 0.046(5)
N12 0.043(5) 0.083(6) 0.078(6) -0.011(5) -0.007(4) 0.013(4)
C13 0.165(12) 0.113(10) 0.113(10) -0.007(8) -0.070(10) 0.050(10)
C14 0.232(17) 0.162(14) 0.214(16) -0.104(12) -0.146(14) 0.101(14)
C15 0.069(9) 0.38(3) 0.26(2) -0.103(19) -0.066(11) 0.137(14)
C16 0.058(7) 0.145(11) 0.106(9) -0.063(8) -0.029(7) 0.026(8)
C17 0.050(7) 0.132(10) 0.092(8) -0.037(8) 0.029(6) 0.004(7)
C18 0.081(8) 0.097(8) 0.101(9) -0.040(7) 0.026(7) -0.038(7)
C19 0.087(8) 0.065(6) 0.088(8) -0.013(6) 0.009(7) -0.026(6)
C20 0.093(8) 0.049(6) 0.073(7) -0.003(5) 0.020(6) -0.004(6)
C21 0.092(8) 0.054(6) 0.085(8) 0.009(6) 0.015(7) 0.021(6)
C22 0.173(13) 0.083(8) 0.152(13) 0.020(8) 0.065(11) 0.062(9)
C23 0.052(7) 0.131(11) 0.129(11) -0.006(9) -0.002(7) 0.017(8)
C24 0.081(9) 0.099(9) 0.108(10) -0.024(8) -0.001(8) 0.003(7)
N13 0.080(6) 0.052(4) 0.054(5) 0.007(4) -0.018(4) 0.007(4)
N14 0.061(5) 0.070(5) 0.066(5) 0.008(4) 0.002(4) 0.005(5)
N15 0.063(5) 0.048(4) 0.091(6) 0.000(4) -0.003(5) 0.005(4)
N16 0.054(5) 0.042(4) 0.087(6) -0.005(4) -0.020(4) 0.008(4)
N17 0.055(7) 0.223(13) 0.148(10) -0.079(9) -0.026(7) 0.023(8)
N18 0.067(6) 0.139(9) 0.084(7) 0.016(6) 0.001(5) -0.028(6)
C25 0.102(8) 0.052(6) 0.064(6) 0.006(5) -0.005(6) 0.023(6)
C26 0.085(8) 0.063(6) 0.077(7) -0.003(6) -0.006(6) 0.010(6)
C27 0.060(7) 0.099(8) 0.106(9) 0.006(7) -0.003(7) 0.009(7)
C28 0.049(6) 0.059(5) 0.057(6) 0.001(5) 0.001(5) 0.001(5)
C29 0.068(7) 0.058(6) 0.060(6) -0.004(5) 0.003(5) -0.007(5)
C30 0.070(7) 0.044(5) 0.083(7) 0.016(5) -0.009(6) 0.007(5)
C31 0.089(8) 0.047(5) 0.074(7) 0.001(5) -0.008(6) -0.012(6)
C32 0.084(8) 0.064(6) 0.073(7) -0.003(5) -0.015(6) 0.017(6)
C33 0.047(7) 0.148(11) 0.064(7) -0.031(7) -0.015(5) 0.009(7)
C34 0.138(12) 0.204(15) 0.39(3) -0.168(16) -0.153(14) 0.106(11)
C35 0.058(9) 0.47(3) 0.099(10) -0.134(14) 0.022(8) -0.072(14)
C36 0.071(9) 0.280(19) 0.092(10) 0.004(11) 0.003(8) -0.095(11)
N19 0.090(6) 0.074(6) 0.069(6) 0.009(5) 0.013(5) 0.014(5)
N20 0.087(7) 0.108(7) 0.083(6) 0.007(6) 0.028(5) 0.030(6)
N21 0.048(5) 0.058(5) 0.109(7) 0.023(5) 0.007(5) 0.001(4)
N22 0.067(5) 0.037(4) 0.092(6) -0.001(4) -0.012(5) 0.003(4)
N23 0.054(5) 0.088(6) 0.088(6) -0.027(5) -0.026(5) 0.016(5)
N24 0.058(5) 0.081(6) 0.071(5) -0.011(5) -0.012(4) 0.012(5)
C37 0.160(12) 0.068(7) 0.080(8) -0.017(6) 0.027(8) 0.011(8)
C38 0.128(10) 0.123(10) 0.084(9) -0.010(8) 0.038(8) 0.058(9)
C39 0.082(9) 0.28(2) 0.127(12) 0.026(13) 0.047(9) 0.081(11)
C40 0.055(7) 0.094(8) 0.082(7) 0.016(6) 0.013(6) 0.020(6)
C41 0.042(6) 0.075(7) 0.088(7) 0.019(6) 0.016(5) -0.001(5)
C42 0.094(8) 0.052(6) 0.114(9) 0.008(6) 0.020(7) 0.002(6)
C43 0.083(8) 0.063(6) 0.091(8) -0.007(6) 0.007(7) -0.013(6)
C44 0.080(7) 0.042(5) 0.077(7) -0.012(5) -0.034(6) 0.024(5)
C45 0.046(6) 0.053(5) 0.075(7) -0.010(5) -0.006(5) 0.006(5)
C46 0.094(9) 0.095(9) 0.162(13) -0.018(9) -0.046(9) 0.029(8)
C47 0.048(7) 0.118(10) 0.111(9) -0.026(8) 0.010(7) -0.010(7)
C48 0.051(7) 0.102(8) 0.095(8) -0.014(7) 0.004(6) -0.002(7)
N25 0.072(6) 0.055(5) 0.070(5) 0.010(4) 0.004(5) 0.012(4)
N26 0.105(7) 0.060(5) 0.096(7) 0.017(5) 0.014(6) 0.044(5)
N27 0.097(6) 0.035(4) 0.119(7) 0.022(4) -0.045(6) -0.026(4)
N28 0.048(6) 0.088(6) 0.170(9) 0.061(6) -0.008(6) -0.003(5)
N29 0.065(6) 0.086(6) 0.136(8) -0.037(6) -0.036(6) 0.013(5)
N30 0.082(6) 0.062(5) 0.102(7) -0.010(5) -0.023(5) 0.004(5)
C49 0.087(8) 0.067(7) 0.101(9) 0.013(6) 0.011(7) -0.004(6)
C50 0.088(9) 0.085(8) 0.124(10) 0.017(8) 0.020(8) 0.003(7)
C51 0.162(13) 0.074(8) 0.209(17) 0.010(9) 0.051(12) 0.067(8)
C52 0.092(8) 0.057(6) 0.063(6) 0.007(5) -0.008(6) 0.031(6)
C53 0.092(8) 0.048(6) 0.101(8) 0.009(6) -0.054(7) 0.014(6)
C54 0.187(16) 0.106(10) 0.235(17) 0.079(11) -0.039(14) 0.000(12)
C55 0.131(13) 0.126(12) 0.29(2) 0.094(13) 0.047(14) -0.004(11)
C56 0.034(6) 0.104(9) 0.112(9) 0.000(7) -0.005(6) 0.000(6)
C57 0.063(7) 0.049(6) 0.119(9) -0.020(6) -0.034(6) 0.011(5)
C58 0.056(8) 0.140(12) 0.167(13) -0.022(10) -0.024(8) 0.023(8)
C59 0.090(9) 0.068(7) 0.205(14) -0.020(9) -0.075(9) 0.010(7)
C60 0.109(10) 0.062(7) 0.161(12) 0.011(8) -0.051(9) 0.010(7)
N31 0.176(11) 0.131(10) 0.129(10) 0.021(8) 0.014(9) 0.013(10)
C61 0.176(13) 0.103(10) 0.121(11) 0.004(9) -0.006(10) -0.047(11)
C62 0.32(3) 0.164(16) 0.22(2) 0.017(16) 0.10(2) -0.127(19)
S1 0.0576(16) 0.0598(15) 0.0799(18) -0.0066(14) -0.0046(14) 0.0030(13)
O1 0.093(5) 0.097(5) 0.106(6) -0.010(5) 0.019(5) 0.036(5)
O2 0.086(5) 0.076(5) 0.133(7) 0.014(5) -0.005(5) -0.026(4)
O3 0.107(6) 0.108(6) 0.113(6) -0.025(5) -0.038(5) 0.004(5)
C63 0.079(8) 0.116(10) 0.100(9) 0.020(8) 0.002(7) 0.029(8)
F1 0.164(8) 0.102(5) 0.294(12) 0.083(7) 0.029(8) 0.025(6)
F2 0.134(7) 0.251(11) 0.133(7) 0.027(7) -0.046(6) 0.066(7)
F3 0.155(6) 0.180(7) 0.175(8) -0.006(6) 0.044(6) 0.112(6)
S2 0.082(2) 0.0656(17) 0.099(2) -0.0081(16) -0.0010(18) 0.0025(16)
O4 0.077(6) 0.135(7) 0.157(8) -0.008(6) 0.033(6) -0.014(5)
O5 0.107(7) 0.083(5) 0.206(10) -0.056(6) 0.003(7) -0.033(5)
O6 0.192(9) 0.089(6) 0.120(7) -0.005(5) -0.057(7) 0.041(6)
C64 0.073(7) 0.056(6) 0.121(10) 0.003(6) 0.015(7) 0.009(6)
F4 0.167(7) 0.137(6) 0.117(6) 0.044(5) 0.007(5) 0.065(6)
F5 0.164(7) 0.125(6) 0.119(6) -0.022(5) 0.000(6) -0.046(6)
F6 0.100(5) 0.134(6) 0.177(8) -0.017(6) 0.054(5) 0.017(5)
S3 0.076(2) 0.100(2) 0.112(3) -0.018(2) -0.0103(19) -0.0233(18)
O7 0.168(6) 0.159(6) 0.318(11) 0.009(7) -0.050(7) -0.032(5)
O8 0.168(6) 0.159(6) 0.318(11) 0.009(7) -0.050(7) -0.032(5)
O9 0.168(6) 0.159(6) 0.318(11) 0.009(7) -0.050(7) -0.032(5)
C65 0.22(3) 0.32(5) 0.19(3) 0.05(3) -0.06(2) -0.16(3)
F7 0.148(5) 0.233(7) 0.315(10) -0.011(7) -0.033(6) 0.016(5)
F8 0.148(5) 0.233(7) 0.315(10) -0.011(7) -0.033(6) 0.016(5)
F9 0.148(5) 0.233(7) 0.315(10) -0.011(7) -0.033(6) 0.016(5)
S4 0.104(3) 0.130(3) 0.170(4) 0.036(3) -0.035(3) 0.001(3)
O10 0.170(6) 0.176(6) 0.217(8) 0.029(6) 0.024(6) -0.014(5)
O11 0.170(6) 0.176(6) 0.217(8) 0.029(6) 0.024(6) -0.014(5)
O12 0.170(6) 0.176(6) 0.217(8) 0.029(6) 0.024(6) -0.014(5)
C66 0.093(7) 0.054(5) 0.059(6) -0.012(5) -0.035(5) 0.050(5)
F10 0.242(7) 0.244(7) 0.166(6) 0.025(5) 0.000(5) 0.084(6)
F11 0.242(7) 0.244(7) 0.166(6) 0.025(5) 0.000(5) 0.084(6)
F12 0.242(7) 0.244(7) 0.166(6) 0.025(5) 0.000(5) 0.084(6)
S5 0.085(2) 0.153(3) 0.127(3) -0.033(3) 0.034(2) -0.030(2)
O13 0.169(7) 0.224(8) 0.207(8) -0.023(6) 0.018(6) -0.021(6)
O14 0.169(7) 0.224(8) 0.207(8) -0.023(6) 0.018(6) -0.021(6)
O15 0.169(7) 0.224(8) 0.207(8) -0.023(6) 0.018(6) -0.021(6)
C67 0.32(2) 0.22(3) 0.24(2) -0.18(2) 0.167(19) -0.15(2)
F13 0.313(9) 0.238(7) 0.199(7) 0.027(6) -0.044(6) -0.118(7)
F14 0.313(9) 0.238(7) 0.199(7) 0.027(6) -0.044(6) -0.118(7)
F15 0.313(9) 0.238(7) 0.199(7) 0.027(6) -0.044(6) -0.118(7)
S6 0.118(3) 0.135(3) 0.106(3) -0.011(2) 0.010(2) -0.024(3)
O16 0.272(10) 0.313(12) 0.151(7) -0.009(7) 0.022(7) -0.047(9)
O17 0.272(10) 0.313(12) 0.151(7) -0.009(7) 0.022(7) -0.047(9)
O18 0.272(10) 0.313(12) 0.151(7) -0.009(7) 0.022(7) -0.047(9)
C68 0.31(5) 0.21(2) 0.194(19) -0.113(16) 0.12(3) -0.18(3)
F16 0.255(8) 0.247(8) 0.301(9) 0.062(7) 0.087(8) -0.020(7)
F17 0.255(8) 0.247(8) 0.301(9) 0.062(7) 0.087(8) -0.020(7)
F18 0.255(8) 0.247(8) 0.301(9) 0.062(7) 0.087(8) -0.020(7)
O1W 0.324(19) 0.226(15) 0.292(18) -0.012(14) -0.058(15) 0.058(15)

loop_
_atom_type_symbol
_atom_type_description
_atom_type_scat_dispersion_real
_atom_type_scat_dispersion_imag
_atom_type_scat_source
C C 0.0033 0.0016 'International Tables Vol C Tables 4.2.6.8 and 6.1.1.4'
H H 0.0000 0.0000 'International Tables Vol C Tables 4.2.6.8 and 6.1.1.4'
N N 0.0061 0.0033 'International Tables Vol C Tables 4.2.6.8 and 6.1.1.4'
O O 0.0106 0.0060 'International Tables Vol C Tables 4.2.6.8 and 6.1.1.4'
F F 0.0171 0.0103 'International Tables Vol C Tables 4.2.6.8 and 6.1.1.4'
S S 0.1246 0.1234 'International Tables Vol C Tables 4.2.6.8 and 6.1.1.4'
Ag Ag -0.8971 1.1015 'International Tables Vol C Tables 4.2.6.8 and 6.1.1.4'

loop_
_geom_angle_atom_site_label_1
_geom_angle_atom_site_label_2
_geom_angle_atom_site_label_3
_geom_angle
_geom_angle_site_symmetry_1
_geom_angle_site_symmetry_3
_geom_angle_publ_flag
N3 Ag1 N10 154.8(3) . . yes
N3 Ag1 N12 131.4(3) . . yes
N10 Ag1 N12 73.5(3) . . yes
N3 Ag1 Ag5 83.4(2) . . yes
N10 Ag1 Ag5 82.5(2) . . yes
N12 Ag1 Ag5 111.2(2) . . yes
N3 Ag1 Ag6 95.7(2) . . yes
N10 Ag1 Ag6 80.3(2) . . yes
N12 Ag1 Ag6 102.2(2) . . yes
Ag5 Ag1 Ag6 135.93(5) . . yes
N22 Ag2 N27 166.3(3) . . yes
N22 Ag2 N25 120.3(3) . . yes
N27 Ag2 N25 72.5(3) . . yes
N22 Ag2 Ag3 81.5(2) . . yes
N27 Ag2 Ag3 91.1(2) . . yes
N25 Ag2 Ag3 104.68(19) . . yes
N22 Ag2 Ag4 92.1(2) . . yes
N27 Ag2 Ag4 86.1(2) . . yes
N25 Ag2 Ag4 112.90(19) . . yes
Ag3 Ag2 Ag4 139.42(4) . . yes
N24 Ag3 N13 162.5(3) . . yes
N24 Ag3 N15 111.5(3) . . yes
N13 Ag3 N15 72.3(3) . . yes
N24 Ag3 N31 97.9(4) . . yes
N13 Ag3 N31 91.2(4) . . yes
N15 Ag3 N31 130.7(4) . . yes
N24 Ag3 Ag2 77.3(2) . . yes
N13 Ag3 Ag2 85.3(2) . . yes
N15 Ag3 Ag2 95.9(2) . . yes
N31 Ag3 Ag2 129.6(3) . . yes
N24 Ag3 Ag5 107.4(2) . . yes
N13 Ag3 Ag5 90.08(19) . . yes
N15 Ag3 Ag5 72.23(19) . . yes
N31 Ag3 Ag5 61.3(3) . . yes
Ag2 Ag3 Ag5 168.07(4) . . yes
N19 Ag4 N30 170.3(3) . . yes
N19 Ag4 N28 113.8(3) . . yes
N30 Ag4 N28 70.8(3) . . yes
N19 Ag4 Ag2 84.3(2) . . yes
N30 Ag4 Ag2 105.3(2) . . yes
N28 Ag4 Ag2 70.9(2) . . yes
N19 Ag4 Ag6 74.7(2) . 4_575 yes
N30 Ag4 Ag6 95.6(2) . 4_575 yes
N28 Ag4 Ag6 115.4(2) . 4_575 yes
Ag2 Ag4 Ag6 158.94(4) . 4_575 yes
N1 Ag5 N18 151.0(3) . . yes
N1 Ag5 N16 132.1(3) . . yes
N18 Ag5 N16 74.3(3) . . yes
N1 Ag5 Ag1 76.1(2) . . yes
N18 Ag5 Ag1 80.0(2) . . yes
N16 Ag5 Ag1 118.5(2) . . yes
N1 Ag5 Ag3 104.2(2) . . yes
N18 Ag5 Ag3 90.7(2) . . yes
N16 Ag5 Ag3 80.6(2) . . yes
Ag1 Ag5 Ag3 154.76(4) . . yes
N6 Ag6 N7 159.1(3) . . yes
N6 Ag6 N9 126.9(3) . . yes
N7 Ag6 N9 72.6(3) . . yes
N6 Ag6 Ag1 89.9(2) . . yes
N7 Ag6 Ag1 102.4(2) . . yes
N9 Ag6 Ag1 79.31(19) . . yes
N6 Ag6 Ag4 77.2(2) . 4_576 yes
N7 Ag6 Ag4 87.0(2) . 4_576 yes
N9 Ag6 Ag4 117.45(19) . 4_576 yes
Ag1 Ag6 Ag4 162.87(4) . 4_576 yes
C4 N1 C1 104.6(8) . . ?
C4 N1 Ag5 124.4(6) . . yes
C1 N1 Ag5 122.9(6) . . yes
C4 N2 C2 106.2(8) . . ?
C4 N2 C3 128.3(9) . . ?
C2 N2 C3 125.5(9) . . ?
C5 N3 C6 116.6(8) . . ?
C5 N3 Ag1 129.5(6) . . yes
C6 N3 Ag1 113.5(6) . . yes
C8 N4 C7 118.7(8) . . ?
C9 N5 C11 108.5(9) . . ?
C9 N5 C10 126.7(9) . . ?
C11 N5 C10 124.8(9) . . ?
C9 N6 C12 104.4(9) . . ?
C9 N6 Ag6 118.4(7) . . yes
C12 N6 Ag6 137.1(7) . . yes
C2 C1 N1 110.4(9) . . ?
C1 C2 N2 107.1(9) . . ?
N1 C4 N2 111.6(8) . . ?
N1 C4 C5 125.4(8) . . ?
N2 C4 C5 122.8(8) . . ?
N3 C5 C4 124.0(8) . . ?
C7 C6 N3 114.8(9) . . ?
C6 C7 N4 110.1(8) . . ?
N4 C8 C9 119.5(9) . . ?
N6 C9 N5 110.0(9) . . ?
N6 C9 C8 123.8(9) . . ?
N5 C9 C8 126.1(9) . . ?
C12 C11 N5 106.0(10) . . ?
C11 C12 N6 111.0(10) . . ?
C16 N7 C13 108.1(11) . . ?
C16 N7 Ag6 111.8(8) . . yes
C13 N7 Ag6 139.5(10) . . yes
C14 N8 C16 107.0(13) . . ?
C14 N8 C15 131.1(14) . . ?
C16 N8 C15 121.9(14) . . ?
C17 N9 C18 120.9(10) . . ?
C17 N9 Ag6 111.3(8) . . yes
C18 N9 Ag6 127.5(7) . . yes
C20 N10 C19 117.8(8) . . ?
C20 N10 Ag1 115.1(7) . . yes
C19 N10 Ag1 127.0(6) . . yes
C23 N11 C21 107.2(10) . . ?
C23 N11 C22 128.8(10) . . ?
C21 N11 C22 123.9(10) . . ?
C21 N12 C24 104.3(9) . . ?
C21 N12 Ag1 108.8(7) . . yes
C24 N12 Ag1 144.4(8) . . yes
N7 C13 C14 110.3(15) . . ?
N8 C14 C13 106.2(14) . . ?
N7 C16 N8 108.3(12) . . ?
N7 C16 C17 124.6(11) . . ?
N8 C16 C17 127.0(12) . . ?
N9 C17 C16 119.3(11) . . ?
N9 C18 C19 112.3(9) . . ?
N10 C19 C18 111.2(9) . . ?
N10 C20 C21 119.1(9) . . ?
N12 C21 N11 111.6(10) . . ?
N12 C21 C20 122.1(9) . . ?
N11 C21 C20 126.3(10) . . ?
N11 C23 C24 105.9(11) . . ?
N12 C24 C23 110.8(11) . . ?
C28 N13 C25 107.0(8) . . ?
C28 N13 Ag3 113.9(6) . . yes
C25 N13 Ag3 138.9(7) . . yes
C28 N14 C26 107.0(8) . . ?
C28 N14 C27 128.3(8) . . ?
C26 N14 C27 124.7(9) . . ?
C29 N15 C30 117.3(8) . . ?
C29 N15 Ag3 109.0(6) . . yes
C30 N15 Ag3 132.3(6) . . yes
C32 N16 C31 118.2(8) . . ?
C32 N16 Ag5 113.1(7) . . yes
C31 N16 Ag5 128.7(6) . . yes
C33 N17 C35 102.2(13) . . ?
C33 N17 C34 126.9(13) . . ?
C35 N17 C34 130.8(12) . . ?
C33 N18 C36 105.8(12) . . ?
C33 N18 Ag5 113.2(8) . . yes
C36 N18 Ag5 140.9(11) . . yes
C26 C25 N13 110.1(9) . . ?
C25 C26 N14 105.8(9) . . ?
N13 C28 N14 110.1(8) . . ?
N13 C28 C29 125.9(9) . . ?
N14 C28 C29 124.0(9) . . ?
N15 C29 C28 117.0(9) . . ?
N15 C30 C31 110.0(8) . . ?
N16 C31 C30 112.7(8) . . ?
N16 C32 C33 116.8(9) . . ?
N18 C33 N17 114.1(12) . . ?
N18 C33 C32 122.5(10) . . ?
N17 C33 C32 123.4(13) . . ?
C36 C35 N17 108.4(13) . . ?
C35 C36 N18 109.3(17) . . ?
C40 N19 C37 106.1(10) . . ?
C40 N19 Ag4 117.8(7) . . yes
C37 N19 Ag4 135.9(8) . . yes
C40 N20 C38 106.4(10) . . ?
C40 N20 C39 128.3(12) . . ?
C38 N20 C39 125.3(11) . . ?
C41 N21 C42 118.5(9) . . ?
C44 N22 C43 118.6(8) . . ?
C44 N22 Ag2 128.7(6) . . yes
C43 N22 Ag2 112.5(6) . . yes
C45 N23 C47 106.5(9) . . ?
C45 N23 C46 128.5(10) . . ?
C47 N23 C46 124.9(9) . . ?
C45 N24 C48 106.7(9) . . ?
C45 N24 Ag3 128.3(7) . . yes
C48 N24 Ag3 121.4(7) . . yes
C38 C37 N19 109.9(12) . . ?
C37 C38 N20 107.4(11) . . ?
N19 C40 N20 110.2(10) . . ?
N19 C40 C41 125.6(9) . . ?
N20 C40 C41 124.2(10) . . ?
N21 C41 C40 116.5(9) . . ?
C43 C42 N21 109.2(8) . . ?
N22 C43 C42 113.6(9) . . ?
N22 C44 C45 122.4(8) . . ?
N24 C45 N23 112.1(9) . . ?
N24 C45 C44 125.7(9) . . ?
N23 C45 C44 122.1(9) . . ?
C48 C47 N23 106.5(10) . . ?
C47 C48 N24 108.1(11) . . ?
C52 N25 C49 105.8(9) . . ?
C52 N25 Ag2 106.4(7) . . yes
C49 N25 Ag2 147.7(7) . . yes
C50 N26 C52 108.2(9) . . ?
C50 N26 C51 124.3(10) . . ?
C52 N26 C51 127.5(10) . . ?
C53 N27 C54 120.3(9) . . ?
C53 N27 Ag2 117.1(7) . . yes
C54 N27 Ag2 122.1(8) . . yes
C56 N28 C55 118.4(10) . . ?
C56 N28 Ag4 109.3(8) . . yes
C55 N28 Ag4 128.4(8) . . yes
C57 N29 C59 104.2(10) . . ?
C57 N29 C58 126.8(10) . . ?
C59 N29 C58 129.0(10) . . ?
C57 N30 C60 106.5(10) . . ?
C57 N30 Ag4 116.8(7) . . yes
C60 N30 Ag4 136.2(9) . . yes
N25 C49 C50 110.8(10) . . ?
N26 C50 C49 105.4(11) . . ?
N25 C52 N26 109.8(9) . . ?
N25 C52 C53 123.5(9) . . ?
N26 C52 C53 126.5(9) . . ?
N27 C53 C52 120.1(9) . . ?
N27 C54 C55 122.4(12) . . ?
N28 C55 C54 114.3(12) . . ?
N28 C56 C57 118.1(10) . . ?
N30 C57 N29 111.7(10) . . ?
N30 C57 C56 124.2(10) . . ?
N29 C57 C56 124.1(11) . . ?
C60 C59 N29 109.9(11) . . ?
C59 C60 N30 107.6(12) . . ?
C61 N31 Ag3 131.9(14) . . yes
N31 C61 C62 162(2) . . ?
O1 S1 O2 113.4(5) . . ?
O1 S1 O3 115.8(5) . . ?
O2 S1 O3 114.3(5) . . ?
O1 S1 C63 102.7(5) . . ?
O2 S1 C63 104.5(5) . . ?
O3 S1 C63 104.1(6) . . ?
F2 C63 F3 107.1(11) . . ?
F2 C63 F1 107.7(12) . . ?
F3 C63 F1 106.5(12) . . ?
F2 C63 S1 114.3(11) . . ?
F3 C63 S1 110.7(9) . . ?
F1 C63 S1 110.2(9) . . ?
O6 S2 O5 116.9(6) . . ?
O6 S2 O4 114.7(6) . . ?
O5 S2 O4 112.7(6) . . ?
O6 S2 C64 104.5(5) . . ?
O5 S2 C64 104.3(6) . . ?
O4 S2 C64 101.3(6) . . ?
F4 C64 F5 105.2(10) . . ?
F4 C64 F6 104.9(10) . . ?
F5 C64 F6 102.4(9) . . ?
F4 C64 S2 116.7(8) . . ?
F5 C64 S2 113.7(8) . . ?
F6 C64 S2 112.6(9) . . ?
O7 S3 O9 114.9(5) . . ?
O7 S3 O8 113.6(6) . . ?
O9 S3 O8 110.6(5) . . ?
O7 S3 C65 108.1(5) . . ?
O9 S3 C65 103.7(6) . . ?
O8 S3 C65 105.0(6) . . ?
F9 C65 F8 109.6(9) . . ?
F9 C65 F7 102.0(8) . . ?
F8 C65 F7 103.3(8) . . ?
F9 C65 S3 111.9(7) . . ?
F8 C65 S3 110.1(7) . . ?
F7 C65 S3 119.2(7) . . ?
O12 S4 O10 115.8(6) . . ?
O12 S4 O11 113.8(5) . . ?
O10 S4 O11 113.4(5) . . ?
O12 S4 C66 106.3(6) . . ?
O10 S4 C66 98.7(6) . . ?
O11 S4 C66 107.0(6) . . ?
F12 C66 F11 103.0(7) . . ?
F12 C66 F10 101.7(7) . . ?
F11 C66 F10 101.2(7) . . ?
F12 C66 S4 118.6(7) . . ?
F11 C66 S4 116.0(6) . . ?
F10 C66 S4 113.9(6) . . ?
O14 S5 O15 118.0(6) . . ?
O14 S5 O13 114.0(6) . . ?
O15 S5 O13 112.8(5) . . ?
O14 S5 C67 105.1(5) . . ?
O15 S5 C67 104.9(6) . . ?
O13 S5 C67 99.5(6) . . ?
F15 C67 F14 109.9(9) . . ?
F15 C67 F13 105.5(8) . . ?
F14 C67 F13 104.0(8) . . ?
F15 C67 S5 110.9(7) . . ?
F14 C67 S5 109.9(7) . . ?
F13 C67 S5 116.2(8) . . ?
O16 S6 O17 117.6(6) . . ?
O16 S6 O18 115.6(6) . . ?
O17 S6 O18 113.9(6) . . ?
O16 S6 C68 102.4(6) . . ?
O17 S6 C68 103.7(6) . . ?
O18 S6 C68 100.1(6) . . ?
F17 C68 F16 110.1(9) . . ?
F17 C68 F18 101.6(9) . . ?
F16 C68 F18 103.6(9) . . ?
F17 C68 S6 111.8(8) . . ?
F16 C68 S6 112.7(7) . . ?
F18 C68 S6 116.3(8) . . ?

loop_
_geom_bond_atom_site_label_1
_geom_bond_atom_site_label_2
_geom_bond_distance
_geom_bond_site_symmetry_2
_geom_bond_publ_flag
Ag1 N3 2.197(7) . yes
Ag1 N10 2.288(7) . yes
Ag1 N12 2.365(8) . yes
Ag1 Ag5 2.9309(15) . yes
Ag1 Ag6 3.0459(16) . yes
Ag2 N22 2.198(7) . yes
Ag2 N27 2.253(7) . yes
Ag2 N25 2.454(8) . yes
Ag2 Ag3 2.9214(14) . yes
Ag2 Ag4 3.0392(15) . yes
Ag3 N24 2.177(8) . yes
Ag3 N13 2.211(8) . yes
Ag3 N15 2.525(8) . yes
Ag3 N31 2.600(14) . yes
Ag3 Ag5 3.1568(15) . yes
Ag4 N19 2.175(9) . yes
Ag4 N30 2.193(9) . yes
Ag4 N28 2.558(9) . yes
Ag4 Ag6 3.3428(17) 4_575 yes
Ag5 N1 2.156(8) . yes
Ag5 N18 2.229(10) . yes
Ag5 N16 2.366(7) . yes
Ag6 N6 2.172(8) . yes
Ag6 N7 2.246(9) . yes
Ag6 N9 2.469(8) . yes
Ag6 Ag4 3.3427(17) 4_576 yes
N1 C4 1.333(11) . ?
N1 C1 1.379(12) . ?
N2 C4 1.336(11) . ?
N2 C2 1.384(12) . ?
N2 C3 1.442(13) . ?
N3 C5 1.242(11) . ?
N3 C6 1.464(12) . ?
N4 C8 1.240(12) . ?
N4 C7 1.504(13) . ?
N5 C9 1.347(12) . ?
N5 C11 1.345(14) . ?
N5 C10 1.460(13) . ?
N6 C9 1.343(12) . ?
N6 C12 1.368(13) . ?
C1 C2 1.321(14) . ?
C4 C5 1.492(12) . ?
C6 C7 1.461(15) . ?
C8 C9 1.460(13) . ?
C11 C12 1.342(16) . ?
N7 C16 1.330(16) . ?
N7 C13 1.346(16) . ?
N8 C14 1.37(2) . ?
N8 C16 1.416(15) . ?
N8 C15 1.481(19) . ?
N9 C17 1.212(13) . ?
N9 C18 1.450(14) . ?
N10 C20 1.281(12) . ?
N10 C19 1.468(12) . ?
N11 C23 1.338(15) . ?
N11 C21 1.347(13) . ?
N11 C22 1.511(15) . ?
N12 C21 1.327(13) . ?
N12 C24 1.349(14) . ?
C13 C14 1.38(2) . ?
C16 C17 1.447(18) . ?
C18 C19 1.480(15) . ?
C20 C21 1.449(15) . ?
C23 C24 1.364(17) . ?
N13 C28 1.298(11) . ?
N13 C25 1.361(11) . ?
N14 C28 1.366(12) . ?
N14 C26 1.372(12) . ?
N14 C27 1.462(13) . ?
N15 C29 1.265(12) . ?
N15 C30 1.456(11) . ?
N16 C32 1.268(12) . ?
N16 C31 1.436(12) . ?
N17 C33 1.331(14) . ?
N17 C35 1.43(2) . ?
N17 C34 1.53(2) . ?
N18 C33 1.306(16) . ?
N18 C36 1.354(15) . ?
C25 C26 1.340(15) . ?
C28 C29 1.467(13) . ?
C30 C31 1.521(14) . ?
C32 C33 1.501(16) . ?
C35 C36 1.31(3) . ?
N19 C40 1.331(13) . ?
N19 C37 1.370(13) . ?
N20 C40 1.353(13) . ?
N20 C38 1.381(16) . ?
N20 C39 1.418(16) . ?
N21 C41 1.240(12) . ?
N21 C42 1.496(12) . ?
N22 C44 1.295(12) . ?
N22 C43 1.472(12) . ?
N23 C45 1.327(12) . ?
N23 C47 1.365(14) . ?
N23 C46 1.494(14) . ?
N24 C45 1.286(12) . ?
N24 C48 1.365(13) . ?
C37 C38 1.321(18) . ?
C40 C41 1.458(15) . ?
C42 C43 1.481(15) . ?
C44 C45 1.452(13) . ?
C47 C48 1.355(16) . ?
N25 C52 1.329(12) . ?
N25 C49 1.346(14) . ?
N26 C50 1.349(14) . ?
N26 C52 1.354(13) . ?
N26 C51 1.476(13) . ?
N27 C53 1.265(13) . ?
N27 C54 1.393(14) . ?
N28 C56 1.254(13) . ?
N28 C55 1.400(16) . ?
N29 C57 1.365(13) . ?
N29 C59 1.368(16) . ?
N29 C58 1.471(15) . ?
N30 C57 1.304(14) . ?
N30 C60 1.385(14) . ?
C49 C50 1.359(16) . ?
C52 C53 1.420(15) . ?
C54 C55 1.466(9) . ?
C56 C57 1.442(15) . ?
C59 C60 1.324(18) . ?
N31 C61 1.045(18) . ?
C61 C62 1.49(2) . ?
S1 O1 1.414(8) . ?
S1 O2 1.415(8) . ?
S1 O3 1.421(8) . ?
S1 C63 1.802(12) . ?
C63 F2 1.223(14) . ?
C63 F3 1.316(14) . ?
C63 F1 1.334(15) . ?
S2 O6 1.409(9) . ?
S2 O5 1.410(8) . ?
S2 O4 1.455(9) . ?
S2 C64 1.739(13) . ?
C64 F4 1.311(12) . ?
C64 F5 1.351(12) . ?
C64 F6 1.363(13) . ?
S3 O7 1.397(6) . ?
S3 O9 1.438(6) . ?
S3 O8 1.443(6) . ?
S3 C65 1.676(9) . ?
C65 F9 1.335(8) . ?
C65 F8 1.336(8) . ?
C65 F7 1.339(8) . ?
S4 O12 1.421(6) . ?
S4 O10 1.423(6) . ?
S4 O11 1.425(6) . ?
S4 C66 1.629(8) . ?
C66 F12 1.338(8) . ?
C66 F11 1.339(8) . ?
C66 F10 1.367(8) . ?
S5 O14 1.398(7) . ?
S5 O15 1.405(6) . ?
S5 O13 1.450(6) . ?
S5 C67 1.712(9) . ?
C67 F15 1.322(8) . ?
C67 F14 1.328(8) . ?
C67 F13 1.334(8) . ?
S6 O16 1.396(6) . ?
S6 O17 1.408(7) . ?
S6 O18 1.430(6) . ?
S6 C68 1.729(9) . ?
C68 F17 1.328(8) . ?
C68 F16 1.330(8) . ?
C68 F18 1.338(8) . ?
